data_4319561
loop_
_publ_author_name
'Shannon A. Harris'
'James T. Ciszewski'
'Aaron L. Odom'

_publ_section_title
;
 Titanium \h1-Pyrrolyl Complexes: Electronic and Structural
 Characteristics Imposed by the N,N-Di(pyrrolyl-\a-methyl)-N-methylamine
 (dpma) Ligand
;
_journal_name_full 'Inorganic Chemistry'
_journal_page_first 1987
_journal_page_last 1988
_journal_paper_doi 10.1021/ic001238r
_journal_volume 40
_journal_year 2001
_chemical_formula_sum 'C13 H19 I N4 Ti'
_chemical_formula_weight 406.12
_chemical_name_systematic '[di(pyrrolyl-alpha-methyl)methylamine](dimethylamido)iodotitanium(IV)'
_space_group_IT_number 14
_symmetry_cell_setting monoclinic
_symmetry_space_group_name_Hall '-P 2yn'
_symmetry_space_group_name_H-M 'P 1 21/n 1'
_atom_sites_solution_hydrogens geom
_atom_sites_solution_primary direct
_atom_sites_solution_secondary difmap
_audit_creation_method SHELXL-97
_cell_angle_alpha 90.00
_cell_angle_beta 105.8300(10)
_cell_angle_gamma 90.00
_cell_formula_units_Z 4
_cell_length_a 8.4577(2)
_cell_length_b 15.8566(4)
_cell_length_c 12.29440(10)
_cell_measurement_temperature 293(2)
_cell_measurement_theta_max 28.26
_cell_measurement_theta_min 2.15
_cell_volume 1586.28(6)
_computing_structure_refinement 'SHELXL-97 (Sheldrick, 1997)'
_computing_structure_solution 'SHELXS-97 (Sheldrick, 1990)'
_diffrn_ambient_temperature 293(2)
_diffrn_measured_fraction_theta_full 0.950
_diffrn_measured_fraction_theta_max 0.950
_diffrn_radiation_monochromator graphite
_diffrn_radiation_source 'fine-focus sealed tube'
_diffrn_radiation_type MoK\a
_diffrn_radiation_wavelength 0.71073
_diffrn_reflns_av_R_equivalents 0.0275
_diffrn_reflns_av_sigmaI/netI 0.0276
_diffrn_reflns_limit_h_max 9
_diffrn_reflns_limit_h_min -10
_diffrn_reflns_limit_k_max 10
_diffrn_reflns_limit_k_min -21
_diffrn_reflns_limit_l_max 15
_diffrn_reflns_limit_l_min -14
_diffrn_reflns_number 10010
_diffrn_reflns_theta_full 28.26
_diffrn_reflns_theta_max 28.26
_diffrn_reflns_theta_min 2.15
_exptl_absorpt_coefficient_mu 2.479
_exptl_absorpt_correction_type none
_exptl_crystal_colour red
_exptl_crystal_density_diffrn 1.701
_exptl_crystal_density_method 'not measured'
_exptl_crystal_description parallelpiped
_exptl_crystal_F_000 800
_exptl_crystal_size_max 0.39
_exptl_crystal_size_mid 0.13
_exptl_crystal_size_min 0.13
_refine_diff_density_max 0.601
_refine_diff_density_min -0.647
_refine_diff_density_rms 0.075
_refine_ls_extinction_coef 0.0010(3)
_refine_ls_extinction_expression Fc^*^=kFc[1+0.001xFc^2^\l^3^/sin(2\q)]^-1/4^
_refine_ls_extinction_method SHELXL
_refine_ls_goodness_of_fit_ref 1.060
_refine_ls_hydrogen_treatment mixed
_refine_ls_matrix_type full
_refine_ls_number_parameters 173
_refine_ls_number_reflns 3731
_refine_ls_number_restraints 0
_refine_ls_restrained_S_all 1.060
_refine_ls_R_factor_all 0.0325
_refine_ls_R_factor_gt 0.0253
_refine_ls_shift/su_max 0.002
_refine_ls_shift/su_mean 0.000
_refine_ls_structure_factor_coef Fsqd
_refine_ls_weighting_details 'calc w=1/[\s^2^(Fo^2^)+(0.0350P)^2^+0.8240P] where P=(Fo^2^+2Fc^2^)/3'
_refine_ls_weighting_scheme calc
_refine_ls_wR_factor_gt 0.0683
_refine_ls_wR_factor_ref 0.0703
_reflns_number_gt 3157
_reflns_number_total 3731
_reflns_threshold_expression >2sigma(I)
_cod_data_source_file ic001238r_2.cif
_cod_data_source_block Ti(NMe2)(I)(dpma)
_cod_depositor_comments
;
The following automatic conversions were performed:

data name '_atom_site_symetry_multiplicity' was replaced with
'_atom_site_symmetry_multiplicity' as specified in the replacement
file 'data/replacement-values/replacement_tags.lst'.

Automatic conversion script
Id: cif_correct_tags 9268 2022-04-12 08:56:07Z antanas 
;
_cod_database_code 4319561

loop_
_symmetry_equiv_pos_as_xyz
'x, y, z'
'-x+1/2, y+1/2, -z+1/2'
'-x, -y, -z'
'x-1/2, -y-1/2, z-1/2'

loop_
_atom_site_label
_atom_site_type_symbol
_atom_site_fract_x
_atom_site_fract_y
_atom_site_fract_z
_atom_site_U_iso_or_equiv
_atom_site_adp_type
_atom_site_occupancy
_atom_site_symmetry_multiplicity
_atom_site_calc_flag
_atom_site_refinement_flags
_atom_site_disorder_assembly
_atom_site_disorder_group
Ti Ti 0.89723(5) 0.14659(3) 0.67708(3) 0.02173(11) Uani 1 1 d . . .
I I 0.64701(2) 0.051001(12) 0.701509(16) 0.03519(8) Uani 1 1 d . . .
N1 N 0.8686(3) 0.11982(13) 0.51559(17) 0.0261(4) Uani 1 1 d . . .
N2 N 1.0695(3) 0.09982(13) 0.80889(17) 0.0249(4) Uani 1 1 d . . .
N3 N 1.1318(2) 0.19462(13) 0.64552(17) 0.0248(4) Uani 1 1 d . . .
N4 N 0.8107(3) 0.24853(14) 0.70623(19) 0.0297(5) Uani 1 1 d . . .
C2 C 0.6978(4) 0.2994(2) 0.6205(3) 0.0482(8) Uani 1 1 d . . .
H2A H 0.6698 0.3496 0.6547 0.072 Uiso 1 1 calc R . .
H2B H 0.5999 0.2675 0.5875 0.072 Uiso 1 1 calc R . .
H2C H 0.7495 0.3145 0.5627 0.072 Uiso 1 1 calc R . .
C1 C 0.8204(4) 0.2760(2) 0.8212(3) 0.0467(8) Uani 1 1 d . . .
H1A H 0.7695 0.3303 0.8189 0.070 Uiso 1 1 calc R . .
H1B H 0.9336 0.2797 0.8639 0.070 Uiso 1 1 calc R . .
H1C H 0.7646 0.2360 0.8562 0.070 Uiso 1 1 calc R . .
C11 C 0.7377(3) 0.09668(16) 0.4247(2) 0.0303(5) Uani 1 1 d . . .
H11A H 0.6283 0.0939 0.4259 0.036 Uiso 1 1 calc R . .
C12 C 0.7943(4) 0.07869(17) 0.3337(2) 0.0337(6) Uani 1 1 d . . .
H12A H 0.7310 0.0619 0.2627 0.040 Uiso 1 1 calc R . .
C13 C 0.9678(4) 0.09018(17) 0.3671(2) 0.0320(6) Uani 1 1 d . . .
H13A H 1.0391 0.0824 0.3222 0.038 Uiso 1 1 calc R . .
C14 C 1.0095(3) 0.11478(15) 0.4775(2) 0.0265(5) Uani 1 1 d . . .
C21 C 1.0708(3) 0.03576(16) 0.8854(2) 0.0285(5) Uani 1 1 d . . .
H21A H 0.9779 0.0086 0.8946 0.034 Uiso 1 1 calc R . .
C22 C 1.2284(3) 0.01828(18) 0.9452(2) 0.0301(5) Uani 1 1 d . . .
H22A H 1.2611 -0.0220 1.0019 0.036 Uiso 1 1 calc R . .
C23 C 1.3336(3) 0.07283(17) 0.9052(2) 0.0288(5) Uani 1 1 d . . .
H23A H 1.4477 0.0749 0.9301 0.035 Uiso 1 1 calc R . .
C24 C 1.2341(3) 0.12170(16) 0.8228(2) 0.0252(5) Uani 1 1 d . . .
C31 C 1.1671(3) 0.13223(16) 0.5647(2) 0.0274(5) Uani 1 1 d . . .
H31A H 1.2106 0.0807 0.6041 0.033 Uiso 1 1 calc R . .
H31B H 1.2476 0.1548 0.5295 0.033 Uiso 1 1 calc R . .
C32 C 1.2642(3) 0.19396(16) 0.7545(2) 0.0285(5) Uani 1 1 d . . .
H32A H 1.3709 0.1882 0.7401 0.034 Uiso 1 1 calc R . .
H32C H 1.2629 0.2463 0.7950 0.034 Uiso 1 1 calc R . .
C33 C 1.1151(4) 0.27971(17) 0.5936(2) 0.0343(6) Uani 1 1 d . . .
H33D H 1.2184 0.2966 0.5821 0.051 Uiso 1 1 calc R . .
H33A H 1.0833 0.3193 0.6429 0.051 Uiso 1 1 calc R . .
H33B H 1.0328 0.2784 0.5222 0.051 Uiso 1 1 calc R . .

loop_
_atom_site_aniso_label
_atom_site_aniso_U_11
_atom_site_aniso_U_22
_atom_site_aniso_U_33
_atom_site_aniso_U_23
_atom_site_aniso_U_13
_atom_site_aniso_U_12
Ti 0.0201(2) 0.0242(2) 0.0206(2) 0.00015(16) 0.00504(16) 0.00227(16)
I 0.02389(11) 0.04072(13) 0.04216(12) 0.00301(8) 0.01102(8) -0.00319(7)
N1 0.0256(11) 0.0289(11) 0.0229(10) -0.0012(8) 0.0047(8) 0.0006(8)
N2 0.0232(10) 0.0287(11) 0.0224(10) 0.0019(8) 0.0056(8) 0.0003(8)
N3 0.0231(10) 0.0243(10) 0.0265(10) 0.0021(8) 0.0061(8) -0.0002(8)
N4 0.0301(11) 0.0255(11) 0.0356(11) 0.0006(9) 0.0125(9) 0.0028(9)
C2 0.0478(19) 0.052(2) 0.0456(18) 0.0092(15) 0.0136(15) 0.0205(15)
C1 0.0489(19) 0.0484(19) 0.0413(16) -0.0144(14) 0.0099(14) 0.0090(14)
C11 0.0314(13) 0.0271(13) 0.0277(13) -0.0006(10) 0.0004(10) 0.0001(10)
C12 0.0488(17) 0.0247(13) 0.0233(12) 0.0008(10) 0.0025(11) -0.0004(12)
C13 0.0472(16) 0.0246(13) 0.0275(13) -0.0003(10) 0.0157(12) 0.0005(11)
C14 0.0323(13) 0.0230(12) 0.0261(12) 0.0024(10) 0.0112(10) 0.0028(10)
C21 0.0322(14) 0.0332(14) 0.0220(11) 0.0027(10) 0.0104(10) 0.0016(10)
C22 0.0335(14) 0.0355(14) 0.0206(11) 0.0037(10) 0.0062(10) 0.0051(11)
C23 0.0251(13) 0.0331(13) 0.0255(12) -0.0041(10) 0.0023(10) 0.0032(10)
C24 0.0232(12) 0.0278(13) 0.0242(11) -0.0050(10) 0.0059(9) -0.0007(9)
C31 0.0283(13) 0.0278(13) 0.0282(12) 0.0024(10) 0.0116(10) 0.0008(10)
C32 0.0241(12) 0.0289(13) 0.0299(13) -0.0010(10) 0.0031(10) -0.0017(10)
C33 0.0379(15) 0.0255(13) 0.0389(15) 0.0068(11) 0.0098(12) -0.0015(11)

loop_
_atom_type_symbol
_atom_type_description
_atom_type_scat_dispersion_real
_atom_type_scat_dispersion_imag
_atom_type_scat_source
C C 0.0033 0.0016 'International Tables Vol C Tables 4.2.6.8 and 6.1.1.4'
H H 0.0000 0.0000 'International Tables Vol C Tables 4.2.6.8 and 6.1.1.4'
N N 0.0061 0.0033 'International Tables Vol C Tables 4.2.6.8 and 6.1.1.4'
Ti Ti 0.2776 0.4457 'International Tables Vol C Tables 4.2.6.8 and 6.1.1.4'
I I -0.4742 1.8119 'International Tables Vol C Tables 4.2.6.8 and 6.1.1.4'

loop_
_geom_angle_atom_site_label_1
_geom_angle_atom_site_label_2
_geom_angle_atom_site_label_3
_geom_angle
_geom_angle_site_symmetry_1
_geom_angle_site_symmetry_3
_geom_angle_publ_flag
N4 Ti N1 115.80(9) . . ?
N4 Ti N2 113.96(9) . . ?
N1 Ti N2 126.51(9) . . ?
N4 Ti N3 98.71(9) . . ?
N1 Ti N3 76.84(8) . . ?
N2 Ti N3 77.54(8) . . ?
N4 Ti I 96.08(7) . . ?
N1 Ti I 96.13(6) . . ?
N2 Ti I 97.01(6) . . ?
N3 Ti I 165.19(6) . . ?
C11 N1 C14 106.3(2) . . ?
C11 N1 Ti 135.64(18) . . ?
C14 N1 Ti 117.84(16) . . ?
C21 N2 C24 106.0(2) . . ?
C21 N2 Ti 133.74(18) . . ?
C24 N2 Ti 119.16(16) . . ?
C33 N3 C31 109.3(2) . . ?
C33 N3 C32 110.66(19) . . ?
C31 N3 C32 110.88(19) . . ?
C33 N3 Ti 113.35(16) . . ?
C31 N3 Ti 103.65(14) . . ?
C32 N3 Ti 108.81(14) . . ?
C2 N4 C1 112.9(2) . . ?
C2 N4 Ti 124.00(19) . . ?
C1 N4 Ti 121.84(19) . . ?
N4 C2 H2A 109.5 . . ?
N4 C2 H2B 109.5 . . ?
H2A C2 H2B 109.5 . . ?
N4 C2 H2C 109.5 . . ?
H2A C2 H2C 109.5 . . ?
H2B C2 H2C 109.5 . . ?
N4 C1 H1A 109.5 . . ?
N4 C1 H1B 109.5 . . ?
H1A C1 H1B 109.5 . . ?
N4 C1 H1C 109.5 . . ?
H1A C1 H1C 109.5 . . ?
H1B C1 H1C 109.5 . . ?
C12 C11 N1 109.5(2) . . ?
C12 C11 H11A 125.2 . . ?
N1 C11 H11A 125.2 . . ?
C11 C12 C13 107.6(2) . . ?
C11 C12 H12A 126.2 . . ?
C13 C12 H12A 126.2 . . ?
C14 C13 C12 106.9(2) . . ?
C14 C13 H13A 126.6 . . ?
C12 C13 H13A 126.6 . . ?
C13 C14 N1 109.7(2) . . ?
C13 C14 C31 135.0(2) . . ?
N1 C14 C31 115.1(2) . . ?
C22 C21 N2 110.0(2) . . ?
C22 C21 H21A 125.0 . . ?
N2 C21 H21A 125.0 . . ?
C21 C22 C23 107.5(2) . . ?
C21 C22 H22A 126.2 . . ?
C23 C22 H22A 126.2 . . ?
C24 C23 C22 106.5(2) . . ?
C24 C23 H23A 126.7 . . ?
C22 C23 H23A 126.7 . . ?
C23 C24 N2 109.9(2) . . ?
C23 C24 C32 133.7(2) . . ?
N2 C24 C32 116.2(2) . . ?
N3 C31 C14 107.5(2) . . ?
N3 C31 H31A 110.2 . . ?
C14 C31 H31A 110.2 . . ?
N3 C31 H31B 110.2 . . ?
C14 C31 H31B 110.2 . . ?
H31A C31 H31B 108.5 . . ?
C24 C32 N3 108.11(19) . . ?
C24 C32 H32A 110.1 . . ?
N3 C32 H32A 110.1 . . ?
C24 C32 H32C 110.1 . . ?
N3 C32 H32C 110.1 . . ?
H32A C32 H32C 108.4 . . ?
N3 C33 H33D 109.5 . . ?
N3 C33 H33A 109.5 . . ?
H33D C33 H33A 109.5 . . ?
N3 C33 H33B 109.5 . . ?
H33D C33 H33B 109.5 . . ?
H33A C33 H33B 109.5 . . ?

loop_
_geom_bond_atom_site_label_1
_geom_bond_atom_site_label_2
_geom_bond_distance
_geom_bond_site_symmetry_2
_geom_bond_publ_flag
Ti N4 1.849(2) . ?
Ti N1 1.980(2) . ?
Ti N2 2.003(2) . ?
Ti N3 2.256(2) . ?
Ti I 2.6857(5) . ?
N1 C11 1.391(3) . ?
N1 C14 1.396(3) . ?
N2 C21 1.382(3) . ?
N2 C24 1.399(3) . ?
N3 C33 1.483(3) . ?
N3 C31 1.489(3) . ?
N3 C32 1.494(3) . ?
N4 C2 1.457(4) . ?
N4 C1 1.459(4) . ?
C2 H2A 0.9600 . ?
C2 H2B 0.9600 . ?
C2 H2C 0.9600 . ?
C1 H1A 0.9600 . ?
C1 H1B 0.9600 . ?
C1 H1C 0.9600 . ?
C11 C12 1.361(4) . ?
C11 H11A 0.9300 . ?
C12 C13 1.424(4) . ?
C12 H12A 0.9300 . ?
C13 C14 1.362(3) . ?
C13 H13A 0.9300 . ?
C14 C31 1.491(4) . ?
C21 C22 1.364(4) . ?
C21 H21A 0.9300 . ?
C22 C23 1.422(4) . ?
C22 H22A 0.9300 . ?
C23 C24 1.367(3) . ?
C23 H23A 0.9300 . ?
C24 C32 1.483(4) . ?
C31 H31A 0.9700 . ?
C31 H31B 0.9700 . ?
C32 H32A 0.9700 . ?
C32 H32C 0.9700 . ?
C33 H33D 0.9600 . ?
C33 H33A 0.9600 . ?
C33 H33B 0.9600 . ?
